data_7108318
loop_
_publ_author_name
'Florian Kniep'
'Laxmidhar Rout'
'Sebastian M. Walter'
'Heide K. V. Bensch'
'Stefan H. Jungbauer'
'Eberhardt Herdtweck'
'Stefan M. Huber'

_publ_section_title
;
 5-Iodo-1,2,3-triazolium-based multidentate halogen-bond donors as
 activating reagents
;
_journal_name_full Chem.Commun.
_journal_page_first 9299
_journal_paper_doi 10.1039/c2cc34392d
_journal_volume 48
_journal_year 2012
_chemical_formula_moiety 'C26 H24 I2 N6, 2(C F3 O3 S)'
_chemical_formula_sum 'C28 H24 F6 I2 N6 O6 S2'
_chemical_formula_weight 972.47
_chemical_name_systematic ?
_space_group_IT_number 14
_symmetry_cell_setting monoclinic
_symmetry_Int_Tables_number 14
_symmetry_space_group_name_Hall '-P 2ybc'
_symmetry_space_group_name_H-M 'P 1 21/c 1'
_atom_sites_solution_hydrogens geom
_atom_sites_solution_primary direct
_atom_sites_solution_secondary difmap
_cell_angle_alpha 90
_cell_angle_beta 101.2130(8)
_cell_angle_gamma 90
_cell_formula_units_Z 4
_cell_length_a 10.2000(2)
_cell_length_b 28.2919(6)
_cell_length_c 12.0816(2)
_cell_measurement_reflns_used 9689
_cell_measurement_temperature 123(1)
_cell_measurement_theta_max 25.44
_cell_measurement_theta_min 1.44
_cell_volume 3419.92(11)
_computing_cell_refinement 'SAINT (Bruker, 2008b)'
_computing_data_collection 'APEX II Control Software (Bruker, 2008a)'
_computing_data_reduction 'SAINT (Bruker, 2008b)'
_computing_molecular_graphics 'PLATON (Spek, 2010)'
_computing_publication_material 'PLATON (Spek, 2010)'
_computing_structure_refinement 'SHELXL97 (Sheldrick, 1998)'
_computing_structure_solution 'SIR92 (Altomare, 1994)'
_diffrn_ambient_temperature 123(1)
_diffrn_detector ' CCD plate '
_diffrn_detector_area_resol_mean 16
_diffrn_measured_fraction_theta_full 0.997
_diffrn_measured_fraction_theta_max 0.997
_diffrn_measurement_device ' \k-geometry diffractometer '
_diffrn_measurement_device_type ' Bruker APEX-II CCD '
_diffrn_measurement_method ' phi- and omega-rotation '
_diffrn_radiation_monochromator graphite
_diffrn_radiation_source 'rotating anode FR591'
_diffrn_radiation_type 'Mo K\a'
_diffrn_radiation_wavelength 0.71073
_diffrn_reflns_av_R_equivalents 0.0262
_diffrn_reflns_av_sigmaI/netI 0.0115
_diffrn_reflns_limit_h_max 12
_diffrn_reflns_limit_h_min -12
_diffrn_reflns_limit_k_max 34
_diffrn_reflns_limit_k_min -34
_diffrn_reflns_limit_l_max 14
_diffrn_reflns_limit_l_min -14
_diffrn_reflns_number 64186
_diffrn_reflns_theta_full 25.44
_diffrn_reflns_theta_max 25.44
_diffrn_reflns_theta_min 1.44
_diffrn_standards_decay_% 0
_exptl_absorpt_coefficient_mu 2.045
_exptl_absorpt_correction_T_max 0.7452
_exptl_absorpt_correction_T_min 0.6173
_exptl_absorpt_correction_type multi-scan
_exptl_absorpt_process_details 'SADABS, Bruker, 2008b'
_exptl_crystal_colour colorless
_exptl_crystal_density_diffrn 1.889
_exptl_crystal_density_method none
_exptl_crystal_description column
_exptl_crystal_F_000 1896
_exptl_crystal_size_max 0.15
_exptl_crystal_size_mid 0.05
_exptl_crystal_size_min 0.05
_refine_diff_density_max 1.509
_refine_diff_density_min -0.693
_refine_diff_density_rms 0.067
_refine_ls_extinction_method none
_refine_ls_goodness_of_fit_ref 1.107
_refine_ls_hydrogen_treatment constr
_refine_ls_matrix_type full
_refine_ls_number_parameters 453
_refine_ls_number_reflns 6311
_refine_ls_number_restraints 0
_refine_ls_restrained_S_all 1.107
_refine_ls_R_factor_all 0.0230
_refine_ls_R_factor_gt 0.0223
_refine_ls_shift/su_max 0.001
_refine_ls_shift/su_mean 0.000
_refine_ls_structure_factor_coef Fsqd
_refine_ls_weighting_details 'w=1/[\s^2^(Fo^2^)+(0.0175P)^2^+6.2834P] where P=(Fo^2^+2Fc^2^)/3'
_refine_ls_weighting_scheme sigma
_refine_ls_wR_factor_gt 0.0526
_refine_ls_wR_factor_ref 0.0530
_reflns_number_gt 6137
_reflns_number_total 6311
_reflns_threshold_expression I>2\s(I)
_cod_data_source_file c2cc34392d.txt
_cod_data_source_block Compound_1,3-IBn/OTf
_cod_original_sg_symbol_H-M 'P 21/c'
_cod_database_code 7108318

loop_
_symmetry_equiv_pos_site_id
_symmetry_equiv_pos_as_xyz
1 x,y,z
2 -x,1/2+y,1/2-z
3 -x,-y,-z
4 x,1/2-y,1/2+z

loop_
_atom_site_aniso_label
_atom_site_aniso_U_11
_atom_site_aniso_U_22
_atom_site_aniso_U_33
_atom_site_aniso_U_23
_atom_site_aniso_U_13
_atom_site_aniso_U_12
I1 0.0216(1) 0.0275(1) 0.0191(1) -0.0031(1) 0.0031(1) -0.0011(1)
I2 0.0279(1) 0.0339(1) 0.0207(1) 0.0053(1) 0.0024(1) 0.0060(1)
N1 0.0172(10) 0.0209(10) 0.0217(10) 0.0038(8) 0.0059(8) 0.0030(8)
N2 0.0198(10) 0.0193(10) 0.0250(11) -0.0005(8) 0.0064(8) 0.0011(8)
N3 0.0169(10) 0.0171(10) 0.0216(10) -0.0004(8) 0.0056(8) 0.0015(8)
N4 0.0179(10) 0.0230(11) 0.0197(10) -0.0034(8) 0.0041(8) -0.0004(8)
N5 0.0183(10) 0.0213(11) 0.0242(11) -0.0034(9) 0.0044(8) -0.0002(8)
N6 0.0158(10) 0.0196(10) 0.0211(10) 0.0003(8) 0.0035(8) -0.0016(8)
C1 0.0164(11) 0.0163(11) 0.0204(12) 0.0004(9) 0.0035(9) 0.0039(9)
C2 0.0163(11) 0.0179(12) 0.0214(12) 0.0007(9) 0.0033(9) 0.0033(9)
C3 0.0237(13) 0.0275(14) 0.0246(13) -0.0076(11) 0.0053(10) -0.0037(11)
C4 0.0243(13) 0.0284(14) 0.0227(13) 0.0063(10) 0.0097(10) 0.0017(11)
C5 0.0202(12) 0.0270(13) 0.0171(12) -0.0011(10) 0.0055(9) -0.0014(10)
C6 0.0274(14) 0.0297(14) 0.0222(13) 0.0027(11) 0.0087(11) -0.0053(11)
C7 0.0228(13) 0.0393(16) 0.0302(14) -0.0051(12) 0.0124(11) -0.0093(11)
C8 0.0185(13) 0.0333(15) 0.0333(15) -0.0086(12) 0.0051(11) 0.0003(11)
C9 0.0239(13) 0.0239(13) 0.0298(14) -0.0023(11) 0.0059(11) 0.0005(10)
C10 0.0207(12) 0.0238(13) 0.0257(13) -0.0002(10) 0.0081(10) -0.0030(10)
C11 0.0152(11) 0.0211(12) 0.0167(11) -0.0003(9) 0.0017(9) -0.0008(9)
C12 0.0195(12) 0.0206(12) 0.0206(12) -0.0021(10) 0.0025(9) 0.0010(10)
C13 0.0257(13) 0.0169(12) 0.0250(13) 0.0001(10) 0.0032(10) -0.0020(10)
C14 0.0192(12) 0.0230(13) 0.0220(12) 0.0010(10) 0.0036(10) -0.0036(10)
C15 0.0156(11) 0.0223(12) 0.0174(11) -0.0004(9) 0.0015(9) 0.0018(9)
C16 0.0163(11) 0.0183(12) 0.0183(12) 0.0013(9) 0.0009(9) 0.0005(9)
C17 0.0142(11) 0.0194(12) 0.0211(12) 0.0007(9) 0.0037(9) -0.0025(9)
C18 0.0164(11) 0.0238(12) 0.0208(12) 0.0002(10) 0.0020(9) -0.0009(9)
C19 0.0217(12) 0.0266(13) 0.0208(12) 0.0037(10) 0.0005(10) 0.0011(10)
C20 0.0261(13) 0.0326(15) 0.0225(13) -0.0087(11) 0.0052(11) 0.0005(11)
C21 0.0275(13) 0.0260(13) 0.0172(12) -0.0051(10) 0.0059(10) -0.0001(10)
C22 0.0401(16) 0.0246(14) 0.0381(16) -0.0025(12) 0.0124(13) 0.0027(12)
C23 0.0483(18) 0.0336(16) 0.0363(16) -0.0031(13) 0.0165(14) -0.0145(14)
C24 0.0286(15) 0.0502(19) 0.0328(16) -0.0101(14) 0.0122(12) -0.0053(13)
C25 0.0289(15) 0.0387(17) 0.057(2) -0.0076(15) 0.0067(14) 0.0064(13)
C26 0.0304(15) 0.0257(14) 0.0403(16) -0.0006(12) 0.0061(12) -0.0011(11)
S1 0.0172(3) 0.0170(3) 0.0217(3) 0.0013(2) 0.0056(2) -0.0021(2)
F1 0.0400(10) 0.0412(10) 0.0385(10) -0.0013(8) 0.0183(8) 0.0081(8)
F2 0.0700(14) 0.0588(12) 0.0238(9) 0.0055(8) 0.0074(9) 0.0247(10)
F3 0.0669(13) 0.0329(10) 0.0641(13) -0.0022(9) 0.0403(11) -0.0176(9)
O1 0.0245(9) 0.0283(10) 0.0270(10) 0.0030(8) 0.0037(7) 0.0049(8)
O2 0.0278(10) 0.0448(12) 0.0274(10) 0.0073(9) 0.0060(8) 0.0106(9)
O3 0.0376(12) 0.0298(11) 0.0684(16) -0.0105(11) 0.0183(11) -0.0119(9)
C27 0.0401(16) 0.0272(14) 0.0290(14) -0.0001(11) 0.0128(12) 0.0003(12)
S2 0.0238(3) 0.0197(3) 0.0268(3) 0.0037(2) 0.0062(3) 0.0014(2)
F4 0.0657(13) 0.0534(12) 0.0305(9) 0.0133(8) 0.0145(9) 0.0338(10)
F5 0.0338(9) 0.0368(9) 0.0523(11) -0.0018(8) 0.0216(8) 0.0008(7)
F6 0.0409(10) 0.0316(9) 0.0468(10) -0.0134(8) 0.0074(8) 0.0029(7)
O4 0.0495(13) 0.0394(12) 0.0376(12) 0.0156(10) 0.0100(10) 0.0171(10)
O5 0.0454(12) 0.0284(11) 0.0414(12) -0.0065(9) 0.0173(10) -0.0091(9)
O6 0.0253(10) 0.0405(12) 0.0494(13) -0.0041(10) 0.0112(9) -0.0001(9)
C28 0.0263(14) 0.0246(14) 0.0321(14) 0.0033(11) 0.0049(11) 0.0075(11)

loop_
_atom_site_label
_atom_site_type_symbol
_atom_site_thermal_displace_type
_atom_site_fract_x
_atom_site_fract_y
_atom_site_fract_z
_atom_site_occupancy
_atom_site_U_iso_or_equiv
_atom_site_calc_flag
_atom_site_refinement_flags
I1 I Uani 0.33569(2) 0.06240(1) 0.39307(1) 1.000 0.0229(1) . .
I2 I Uani 0.10928(2) 0.07740(1) 1.08479(1) 1.000 0.0278(1) . .
N1 N Uani 0.5131(2) 0.14076(7) 0.50935(17) 1.000 0.0197(6) . .
N2 N Uani 0.5532(2) 0.16508(7) 0.60363(18) 1.000 0.0211(6) . .
N3 N Uani 0.47556(19) 0.14967(7) 0.67213(17) 1.000 0.0183(6) . .
N4 N Uani -0.0585(2) 0.16142(7) 0.97800(17) 1.000 0.0201(6) . .
N5 N Uani -0.1070(2) 0.18350(7) 0.88201(18) 1.000 0.0212(6) . .
N6 N Uani -0.05064(19) 0.16161(7) 0.80670(17) 1.000 0.0189(6) . .
C1 C Uani 0.3874(2) 0.11614(8) 0.6239(2) 1.000 0.0177(7) . .
C2 C Uani 0.4134(2) 0.11010(8) 0.5168(2) 1.000 0.0186(7) . .
C3 C Uani 0.5005(3) 0.16830(9) 0.7879(2) 1.000 0.0252(8) . .
C4 C Uani 0.5838(3) 0.14858(9) 0.4149(2) 1.000 0.0244(8) . .
C5 C Uani 0.7169(2) 0.12319(9) 0.4339(2) 1.000 0.0212(7) . .
C6 C Uani 0.8229(3) 0.14340(10) 0.3935(2) 1.000 0.0259(8) . .
C7 C Uani 0.9455(3) 0.12049(10) 0.4079(2) 1.000 0.0298(8) . .
C8 C Uani 0.9636(3) 0.07792(10) 0.4649(2) 1.000 0.0284(8) . .
C9 C Uani 0.8591(3) 0.05767(9) 0.5060(2) 1.000 0.0258(8) . .
C10 C Uani 0.7353(3) 0.07993(9) 0.4889(2) 1.000 0.0229(7) . .
C11 C Uani 0.2890(2) 0.09298(9) 0.68064(19) 1.000 0.0179(7) . .
C12 C Uani 0.2791(2) 0.04356(9) 0.6800(2) 1.000 0.0204(7) . .
C13 C Uani 0.1853(3) 0.02171(9) 0.7321(2) 1.000 0.0228(7) . .
C14 C Uani 0.1027(2) 0.04839(9) 0.7866(2) 1.000 0.0215(7) . .
C15 C Uani 0.1138(2) 0.09736(9) 0.7882(2) 1.000 0.0187(7) . .
C16 C Uani 0.2060(2) 0.12000(9) 0.73468(19) 1.000 0.0180(7) . .
C17 C Uani 0.0331(2) 0.12613(8) 0.8519(2) 1.000 0.0182(7) . .
C18 C Uani 0.0260(2) 0.12574(9) 0.9641(2) 1.000 0.0206(7) . .
C19 C Uani -0.0909(3) 0.17454(9) 0.6874(2) 1.000 0.0235(7) . .
C20 C Uani -0.0917(3) 0.18032(10) 1.0838(2) 1.000 0.0270(8) . .
C21 C Uani -0.2372(3) 0.17420(9) 1.0886(2) 1.000 0.0234(7) . .
C22 C Uani -0.2873(3) 0.13050(10) 1.1088(3) 1.000 0.0336(9) . .
C23 C Uani -0.4204(3) 0.12559(11) 1.1182(3) 1.000 0.0383(10) . .
C24 C Uani -0.5031(3) 0.16461(12) 1.1085(2) 1.000 0.0364(10) . .
C25 C Uani -0.4539(3) 0.20830(12) 1.0880(3) 1.000 0.0418(10) . .
C26 C Uani -0.3213(3) 0.21299(10) 1.0773(3) 1.000 0.0322(9) . .
S1 S Uani 0.70023(6) 0.04280(2) 0.78879(5) 1.000 0.0184(2) . .
F1 F Uani 0.51965(18) 0.05597(6) 0.91315(15) 1.000 0.0385(6) . .
F2 F Uani 0.6966(2) 0.01969(7) 0.99832(14) 1.000 0.0511(7) . .
F3 F Uani 0.5523(2) -0.01675(6) 0.87389(18) 1.000 0.0509(7) . .
O1 O Uani 0.78700(18) 0.00334(7) 0.77819(15) 1.000 0.0268(6) . .
O2 O Uani 0.59103(19) 0.04836(7) 0.69332(16) 1.000 0.0333(6) . .
O3 O Uani 0.7651(2) 0.08582(7) 0.8303(2) 1.000 0.0442(8) . .
C27 C Uani 0.6130(3) 0.02455(10) 0.8997(2) 1.000 0.0313(8) . .
S2 S Uani 0.23098(6) 0.22437(2) 0.32181(5) 1.000 0.0233(2) . .
F4 F Uani 0.2525(2) 0.20646(7) 0.53755(15) 1.000 0.0492(7) . .
F5 F Uani 0.05497(17) 0.22792(6) 0.45519(16) 1.000 0.0392(6) . .
F6 F Uani 0.21117(18) 0.27934(6) 0.49363(15) 1.000 0.0399(6) . .
O4 O Uani 0.1602(2) 0.26131(8) 0.25290(18) 1.000 0.0420(7) . .
O5 O Uani 0.1841(2) 0.17729(7) 0.29345(18) 1.000 0.0372(7) . .
O6 O Uani 0.3742(2) 0.22959(8) 0.34691(19) 1.000 0.0379(7) . .
C28 C Uani 0.1852(3) 0.23488(9) 0.4587(2) 1.000 0.0278(8) . .
H31 H Uiso 0.59570 0.17560 0.81180 1.000 0.0380 calc R
H32 H Uiso 0.47450 0.14460 0.83880 1.000 0.0380 calc R
H33 H Uiso 0.44790 0.19710 0.79040 1.000 0.0380 calc R
H41 H Uiso 0.59860 0.18290 0.40670 1.000 0.0290 calc R
H42 H Uiso 0.52730 0.13710 0.34390 1.000 0.0290 calc R
H61 H Uiso 0.81120 0.17300 0.35580 1.000 0.0310 calc R
H71 H Uiso 1.01680 0.13410 0.37860 1.000 0.0360 calc R
H81 H Uiso 1.04790 0.06250 0.47600 1.000 0.0340 calc R
H91 H Uiso 0.87210 0.02860 0.54580 1.000 0.0310 calc R
H101 H Uiso 0.66290 0.06550 0.51510 1.000 0.0270 calc R
H121 H Uiso 0.33630 0.02510 0.64400 1.000 0.0240 calc R
H131 H Uiso 0.17760 -0.01180 0.73050 1.000 0.0270 calc R
H141 H Uiso 0.03920 0.03330 0.82270 1.000 0.0260 calc R
H161 H Uiso 0.21210 0.15350 0.73510 1.000 0.0220 calc R
H191 H Uiso -0.17980 0.18900 0.67460 1.000 0.0350 calc R
H192 H Uiso -0.09320 0.14610 0.64060 1.000 0.0350 calc R
H193 H Uiso -0.02650 0.19710 0.66730 1.000 0.0350 calc R
H201 H Uiso -0.06890 0.21440 1.09000 1.000 0.0320 calc R
H202 H Uiso -0.03660 0.16390 1.14900 1.000 0.0320 calc R
H221 H Uiso -0.23070 0.10360 1.11630 1.000 0.0400 calc R
H231 H Uiso -0.45450 0.09530 1.13140 1.000 0.0460 calc R
H241 H Uiso -0.59370 0.16130 1.11580 1.000 0.0440 calc R
H251 H Uiso -0.51040 0.23530 1.08120 1.000 0.0500 calc R
H261 H Uiso -0.28800 0.24320 1.06200 1.000 0.0390 calc R

loop_
_atom_type_symbol
_atom_type_description
_atom_type_scat_dispersion_real
_atom_type_scat_dispersion_imag
_atom_type_scat_source
S S 0.1246 0.1234 'International Tables Vol C Tables 4.2.6.8 and 6.1.1.4'
O O 0.0106 0.0060 'International Tables Vol C Tables 4.2.6.8 and 6.1.1.4'
N N 0.0061 0.0033 'International Tables Vol C Tables 4.2.6.8 and 6.1.1.4'
I I -0.4742 1.8119 'International Tables Vol C Tables 4.2.6.8 and 6.1.1.4'
F F 0.0171 0.0103 'International Tables Vol C Tables 4.2.6.8 and 6.1.1.4'
H H 0.0000 0.0000 'International Tables Vol C Tables 4.2.6.8 and 6.1.1.4'
C C 0.0033 0.0016 'International Tables Vol C Tables 4.2.6.8 and 6.1.1.4'

loop_
_geom_angle_atom_site_label_1
_geom_angle_atom_site_label_2
_geom_angle_atom_site_label_3
_geom_angle
_geom_angle_publ_flag
O3 S1 C27 104.03(13) yes
O1 S1 O3 116.05(12) yes
O1 S1 C27 103.96(12) yes
O1 S1 O2 113.75(11) yes
O2 S1 C27 101.93(12) yes
O2 S1 O3 114.78(12) yes
O4 S2 C28 102.56(12) yes
O4 S2 O6 114.91(13) yes
O5 S2 O6 115.02(13) yes
O5 S2 C28 103.61(12) yes
O6 S2 C28 102.70(13) yes
O4 S2 O5 115.45(13) yes
C2 N1 C4 129.2(2) yes
N2 N1 C4 118.0(2) yes
N2 N1 C2 112.7(2) yes
N1 N2 N3 104.11(19) yes
N2 N3 C3 117.5(2) yes
C1 N3 C3 129.5(2) yes
N2 N3 C1 112.83(19) yes
N5 N4 C20 118.4(2) yes
C18 N4 C20 129.1(2) yes
N5 N4 C18 112.3(2) yes
N4 N5 N6 104.08(19) yes
C17 N6 C19 127.7(2) yes
N5 N6 C19 118.9(2) yes
N5 N6 C17 113.1(2) yes
C2 C1 C11 130.7(2) no
N3 C1 C11 124.4(2) yes
N3 C1 C2 104.87(19) yes
I1 C2 C1 130.21(17) yes
N1 C2 C1 105.5(2) yes
I1 C2 N1 124.14(17) yes
N1 C4 C5 111.7(2) yes
C6 C5 C10 119.2(2) no
C4 C5 C6 119.1(2) no
C4 C5 C10 121.7(2) no
C5 C6 C7 120.4(2) no
C6 C7 C8 119.9(3) no
C7 C8 C9 120.1(3) no
C8 C9 C10 120.0(2) no
C5 C10 C9 120.3(3) no
C1 C11 C12 119.7(2) no
C12 C11 C16 120.0(2) no
C1 C11 C16 120.3(2) no
C11 C12 C13 119.8(2) no
C12 C13 C14 120.5(2) no
C13 C14 C15 119.5(2) no
C14 C15 C17 120.3(2) no
C16 C15 C17 118.9(2) no
C14 C15 C16 120.8(2) no
C11 C16 C15 119.4(2) no
N6 C17 C18 104.6(2) yes
C15 C17 C18 130.8(2) no
N6 C17 C15 124.6(2) yes
N4 C18 C17 105.8(2) yes
I2 C18 N4 126.19(17) yes
I2 C18 C17 127.71(18) yes
N4 C20 C21 112.5(2) yes
C22 C21 C26 119.0(3) no
C20 C21 C22 120.8(3) no
C20 C21 C26 120.1(2) no
C21 C22 C23 120.4(3) no
C22 C23 C24 120.2(3) no
C23 C24 C25 119.7(3) no
C24 C25 C26 119.9(3) no
C21 C26 C25 120.7(3) no
N3 C3 H32 109.00 no
N3 C3 H31 110.00 no
H31 C3 H33 109.00 no
H31 C3 H32 109.00 no
H32 C3 H33 109.00 no
N3 C3 H33 109.00 no
N1 C4 H42 109.00 no
N1 C4 H41 109.00 no
H41 C4 H42 108.00 no
C5 C4 H42 109.00 no
C5 C4 H41 109.00 no
C7 C6 H61 120.00 no
C5 C6 H61 120.00 no
C8 C7 H71 120.00 no
C6 C7 H71 120.00 no
C7 C8 H81 120.00 no
C9 C8 H81 120.00 no
C10 C9 H91 120.00 no
C8 C9 H91 120.00 no
C9 C10 H101 120.00 no
C5 C10 H101 120.00 no
C13 C12 H121 120.00 no
C11 C12 H121 120.00 no
C14 C13 H131 120.00 no
C12 C13 H131 120.00 no
C13 C14 H141 120.00 no
C15 C14 H141 120.00 no
C15 C16 H161 120.00 no
C11 C16 H161 120.00 no
H191 C19 H192 110.00 no
H191 C19 H193 109.00 no
N6 C19 H191 109.00 no
N6 C19 H192 109.00 no
H192 C19 H193 109.00 no
N6 C19 H193 109.00 no
C21 C20 H202 109.00 no
C21 C20 H201 109.00 no
N4 C20 H201 109.00 no
N4 C20 H202 109.00 no
H201 C20 H202 108.00 no
C21 C22 H221 120.00 no
C23 C22 H221 120.00 no
C24 C23 H231 120.00 no
C22 C23 H231 120.00 no
C25 C24 H241 120.00 no
C23 C24 H241 120.00 no
C24 C25 H251 120.00 no
C26 C25 H251 120.00 no
C25 C26 H261 120.00 no
C21 C26 H261 120.00 no
F2 C27 F3 107.9(2) yes
S1 C27 F1 111.27(18) yes
S1 C27 F2 111.6(2) yes
S1 C27 F3 110.37(18) yes
F1 C27 F2 107.9(2) yes
F1 C27 F3 107.6(2) yes
S2 C28 F4 111.25(19) yes
S2 C28 F5 112.01(18) yes
S2 C28 F6 111.65(18) yes
F4 C28 F5 107.8(2) yes
F4 C28 F6 107.4(2) yes
F5 C28 F6 106.5(2) yes

loop_
_geom_bond_atom_site_label_1
_geom_bond_atom_site_label_2
_geom_bond_distance
_geom_bond_publ_flag
I1 C2 2.055(2) yes
I2 C18 2.058(2) yes
S1 C27 1.821(3) yes
S1 O3 1.429(2) yes
S1 O2 1.448(2) yes
S1 O1 1.446(2) yes
S2 O6 1.441(2) yes
S2 O5 1.434(2) yes
S2 O4 1.440(2) yes
S2 C28 1.828(3) yes
F1 C27 1.335(3) yes
F2 C27 1.331(3) yes
F3 C27 1.331(3) yes
F4 C28 1.331(3) yes
F5 C28 1.335(4) yes
F6 C28 1.337(3) yes
N1 C2 1.353(3) yes
N1 C4 1.480(3) yes
N1 N2 1.326(3) yes
N2 N3 1.326(3) yes
N3 C1 1.358(3) yes
N3 C3 1.470(3) yes
N4 N5 1.325(3) yes
N4 C20 1.484(3) yes
N4 C18 1.359(3) yes
N5 N6 1.321(3) yes
N6 C19 1.466(3) yes
N6 C17 1.362(3) yes
C1 C11 1.475(3) no
C1 C2 1.381(3) no
C4 C5 1.514(4) no
C5 C10 1.388(4) no
C5 C6 1.393(4) no
C6 C7 1.389(4) no
C7 C8 1.382(4) no
C8 C9 1.385(4) no
C9 C10 1.390(4) no
C11 C12 1.402(4) no
C11 C16 1.394(3) no
C12 C13 1.389(4) no
C13 C14 1.389(4) no
C14 C15 1.390(4) no
C15 C17 1.476(3) no
C15 C16 1.396(3) no
C17 C18 1.372(3) no
C20 C21 1.506(4) no
C21 C22 1.378(4) no
C21 C26 1.383(4) no
C22 C23 1.391(4) no
C23 C24 1.380(5) no
C24 C25 1.375(5) no
C25 C26 1.390(4) no
C3 H32 0.9800 no
C3 H33 0.9800 no
C3 H31 0.9800 no
C4 H42 0.9900 no
C4 H41 0.9900 no
C6 H61 0.9500 no
C7 H71 0.9500 no
C8 H81 0.9500 no
C9 H91 0.9500 no
C10 H101 0.9500 no
C12 H121 0.9500 no
C13 H131 0.9500 no
C14 H141 0.9500 no
C16 H161 0.9500 no
C19 H192 0.9800 no
C19 H191 0.9800 no
C19 H193 0.9800 no
C20 H202 0.9900 no
C20 H201 0.9900 no
C22 H221 0.9500 no
C23 H231 0.9500 no
C24 H241 0.9500 no
C25 H251 0.9500 no
C26 H261 0.9500 no
